data_1547368
loop_
_publ_author_name
'White, L. J.'
'Wells, N. J.'
'Blackholly, L. R.'
'Shepherd, H. J.'
'Wilson, B.'
'Bustone, G. P.'
'Runacres, T. J.'
'Hiscock, J. R.'

_publ_section_title
;
 Towards quantifying the role of hydrogen bonding within amphiphile
 self-association and resultant aggregate formation
;
_journal_name_full 'Chem. Sci.'
_journal_paper_doi 10.1039/C7SC03888G
_journal_year 2017
_chemical_formula_moiety 'C16 H14 N3 O4 S2, 2(C8 H18 N0.5), 0.5(O)'
_chemical_formula_sum 'C32 H50 N4 O4.5 S2'
_chemical_formula_weight 626.88
_chemical_name_systematic
;
 ?
;
_space_group_crystal_system monoclinic
_space_group_IT_number 13
_space_group_name_Hall '-P 2yac'
_space_group_name_H-M_alt 'P 1 2/n 1'
_symmetry_space_group_name_Hall '-P 2yac'
_symmetry_space_group_name_H-M 'P 1 2/n 1'
_atom_sites_solution_hydrogens geom
_audit_creation_date 2017-08-31
_audit_creation_method
;
Olex2 1.2
(compiled 2017.08.10 svn.r3458 for OlexSys, GUI svn.r5381)
;
_audit_update_record
;
2017-09-04 deposited with the CCDC.
2017-09-21 downloaded from the CCDC.
;
_cell_angle_alpha 90
_cell_angle_beta 107.12(3)
_cell_angle_gamma 90
_cell_formula_units_Z 4
_cell_length_a 12.706(3)
_cell_length_b 13.689(4)
_cell_length_c 19.969(4)
_cell_measurement_reflns_used 1635
_cell_measurement_temperature 100.0(4)
_cell_measurement_theta_max 72.8630
_cell_measurement_theta_min 3.9180
_cell_volume 3319.4(15)
_computing_cell_refinement 'CrysAlisPro 1.171.38.46 (Rigaku OD, 2015)'
_computing_data_collection 'CrysAlisPro 1.171.38.46 (Rigaku OD, 2015)'
_computing_data_reduction 'CrysAlisPro 1.171.38.46 (Rigaku OD, 2015)'
_computing_molecular_graphics 'Olex2 (Dolomanov et al., 2009)'
_computing_publication_material 'Olex2 (Dolomanov et al., 2009)'
_computing_structure_refinement 'ShelXL (Sheldrick, 2015)'
_diffrn_ambient_temperature 100.0(4)
_diffrn_detector_area_resol_mean 5.2774
_diffrn_detector_type AtlasS2
_diffrn_measured_fraction_theta_full 0.977
_diffrn_measured_fraction_theta_max 0.998
_diffrn_measurement_details
;
List of Runs (angles in degrees, time in seconds):

  # Type    Start    End  Width  t~exp~   \w     \q     \k     \f   Frames
#--------------------------------------------------------------------------
  1  \w    -62.00  33.00   1.00   10.00    --  -41.59  38.00 -60.00   95
  2  \w    -66.00  32.00   1.00   10.00    --  -41.59  38.00-150.00   98
  3  \w     29.00  60.00   1.00   10.00    --   41.59-125.00-180.00   31
  4  \w     64.00  90.00   1.00   10.00    --   41.59-125.00-180.00   26
  5  \w     35.00 109.00   1.00   30.00    --  104.59 -94.00 -90.00   74
  6  \w     86.00 115.00   1.00   30.00    --  104.59-111.00-180.00   29
  7  \w     56.00 129.00   1.00   30.00    --  104.59 -45.00-120.00   73
  8  \w     97.00 177.00   1.00   30.00    --  104.59  45.00  30.00   80
  9  \w    100.00 175.00   1.00   30.00    --  104.59 111.00-150.00   75
 10  \w     88.00 123.00   1.00   30.00    --  104.59 178.00 -90.00   35
 11  \w     82.00 121.00   1.00   30.00    --  104.59 178.00 150.00   39
 12  \w     74.00 109.00   1.00   30.00    --  104.59 -94.00  30.00   35
;
_diffrn_measurement_device 'four-circle diffractometer'
_diffrn_measurement_device_type 'SuperNova, Dual, Cu at zero, AtlasS2'
_diffrn_measurement_method '\w scans'
_diffrn_radiation_type CuK\a
_diffrn_radiation_wavelength 1.54184
_diffrn_reflns_av_R_equivalents 0.1197
_diffrn_reflns_av_unetI/netI 0.1660
_diffrn_reflns_Laue_measured_fraction_full 0.977
_diffrn_reflns_Laue_measured_fraction_max 0.998
_diffrn_reflns_limit_h_max 15
_diffrn_reflns_limit_h_min -13
_diffrn_reflns_limit_k_max 16
_diffrn_reflns_limit_k_min -16
_diffrn_reflns_limit_l_max 23
_diffrn_reflns_limit_l_min -19
_diffrn_reflns_number 12807
_diffrn_reflns_point_group_measured_fraction_full 0.977
_diffrn_reflns_point_group_measured_fraction_max 0.998
_diffrn_reflns_theta_full 67.684
_diffrn_reflns_theta_max 66.600
_diffrn_reflns_theta_min 3.695
_exptl_absorpt_coefficient_mu 1.797
_exptl_absorpt_correction_T_max 1.00000
_exptl_absorpt_correction_T_min 0.66043
_exptl_absorpt_correction_type multi-scan
_exptl_absorpt_process_details
;
CrysAlisPro 1.171.38.46 (Rigaku Oxford Diffraction, 2015)
Empirical absorption correction using spherical harmonics,
 implemented in SCALE3 ABSPACK scaling algorithm.
;
_exptl_crystal_colour colourless
_exptl_crystal_colour_primary colourless
_exptl_crystal_density_diffrn 1.254
_exptl_crystal_description plate
_exptl_crystal_F_000 1352
_exptl_crystal_size_max 0.064
_exptl_crystal_size_mid 0.04
_exptl_crystal_size_min 0.004
_refine_diff_density_max 0.436
_refine_diff_density_min -0.357
_refine_diff_density_rms 0.072
_refine_ls_extinction_method none
_refine_ls_goodness_of_fit_ref 0.933
_refine_ls_hydrogen_treatment constr
_refine_ls_matrix_type full
_refine_ls_number_parameters 409
_refine_ls_number_reflns 5872
_refine_ls_number_restraints 0
_refine_ls_restrained_S_all 0.933
_refine_ls_R_factor_all 0.1212
_refine_ls_R_factor_gt 0.0673
_refine_ls_shift/su_max 0.000
_refine_ls_shift/su_mean 0.000
_refine_ls_structure_factor_coef Fsqd
_refine_ls_weighting_details 'w=1/[\s^2^(Fo^2^)] where P=(Fo^2^+2Fc^2^)/3'
_refine_ls_weighting_scheme calc
_refine_ls_wR_factor_gt 0.1267
_refine_ls_wR_factor_ref 0.1610
_reflns_Friedel_coverage 0.000
_reflns_number_gt 3279
_reflns_number_total 5872
_reflns_threshold_expression 'I > 2\s(I)'
_cod_data_source_file c7sc03888g2.cif
_cod_data_source_block 2017jrh0006_res
_cod_original_cell_volume 3319.3(16)
_cod_original_formula_sum 'C32 H50 N4 O4.50 S2'
_cod_database_code 1547368
_shelxl_version_number 2013-4
_shelx_space_group_comment
;
The symmetry employed for this shelxl refinement is uniquely defined
by the following loop, which should always be used as a source of
symmetry information in preference to the above space-group names.
They are only intended as comments.
;
_olex2_refinement_description
;
1. Fixed Uiso
 At 1.2 times of:
  All C(H) groups, All C(H,H) groups, All C(H,H,H,H) groups, All N(H) groups
 At 1.5 times of:
  All C(H,H,H) groups
2. Uiso/Uaniso restraints and constraints
Uanis(C31B) = Uanis(C31A)
Uanis(C29B) = Uanis(C29A)
Uanis(C28B) = Uanis(C28A)
Uanis(C27B) = Uanis(C27A)
Uanis(C30B) = Uanis(C30A)
Uanis(C32B) = Uanis(C32A)
3. Others
 Fixed Sof: C28B(0.5) H28A(0.5) H28B(0.5) C27B(0.5) H27A(0.5) H27B(0.5)
 C28A(0.5) H28C(0.5) H28D(0.5) C27A(0.5) H27C(0.5) H27D(0.5) C29B(0.5)
 H29A(0.5) H29B(0.5) C29A(0.5) H29C(0.5) H29D(0.5) H26C(0.5) H26D(0.5)
 H26A(0.5) H26B(0.5) C30B(0.5) H30A(0.5) H30B(0.5) C31B(0.5) H31A(0.5)
 H31B(0.5) C31A(0.5) H31C(0.5) H31D(0.5) C32B(0.5) H32A(0.5) H32B(0.5)
 H32C(0.5) C30A(0.5) H30C(0.5) H30D(0.5) C32A(0.5) H32D(0.5) H32E(0.5) H32F(0.5)
4.a Secondary CH2 refined with riding coordinates:
 C18(H18A,H18B), C19(H19A,H19B), C20(H20A,H20B), C16(H16A,H16B), C21(H21A,
 H21B), C22(H22A,H22B), C23(H23A,H23B), C28B(H28A,H28B), C27B(H27A,H27B),
 C28A(H28C,H28D), C27A(H27C,H27D), C29B(H29A,H29B), C29A(H29C,H29D), C26(H26C,
 H26D), C26(H26A,H26B), C30B(H30A,H30B), C31B(H31A,H31B), C31A(H31C,H31D),
 C30A(H30C,H30D)
4.b Aromatic/amide H refined with riding coordinates:
 N2(H2), N3(H3), C11(H11), C10(H10), C13(H13), C3(H3A), C14(H14), C6(H6),
 C2(H2A)
4.c Idealised Me refined as rotating group:
 C5(H5A,H5B,H5C), C17(H17A,H17B,H17C), C24(H24A,H24B,H24C), C25(H25A,H25B,
 H25C), C32B(H32A,H32B,H32C), C32A(H32D,H32E,H32F)
;
_olex2_submission_special_instructions 'No special instructions were received'
_oxdiff_exptl_absorpt_empirical_details
;
Empirical correction (ABSPACK) includes:
- Absorption correction using spherical harmonics
- Frame scaling
;

loop_
_space_group_symop_operation_xyz
'x, y, z'
'-x+1/2, y, -z+1/2'
'-x, -y, -z'
'x-1/2, -y, z-1/2'

loop_
_atom_site_label
_atom_site_type_symbol
_atom_site_fract_x
_atom_site_fract_y
_atom_site_fract_z
_atom_site_U_iso_or_equiv
_atom_site_adp_type
_atom_site_occupancy
_atom_site_site_symmetry_order
_atom_site_calc_flag
_atom_site_refinement_flags_posn
_atom_site_refinement_flags_adp
_atom_site_refinement_flags_occupancy
_atom_site_disorder_assembly
_atom_site_disorder_group
S2 S 0.38417(8) 1.32937(10) 0.17342(5) 0.0316(3) Uani 1 1 d . . . . .
S1 S -0.30828(9) 0.79907(10) 0.03030(5) 0.0337(3) Uani 1 1 d . . . . .
O1 O 0.1385(2) 1.1518(3) 0.07881(13) 0.0340(8) Uani 1 1 d . . . . .
O2 O 0.4149(3) 1.2275(3) 0.19156(15) 0.0388(8) Uani 1 1 d . . . . .
O4 O 0.3880(2) 1.3864(3) 0.23642(14) 0.0357(8) Uani 1 1 d . . . . .
O3 O 0.4425(2) 1.3747(3) 0.12999(15) 0.0433(9) Uani 1 1 d . . . . .
N2 N 0.0649(3) 1.1549(3) 0.17079(16) 0.0341(9) Uani 1 1 d . . . . .
H2 H 0.0728 1.1835 0.2114 0.041 Uiso 1 1 calc R . . . .
N4 N 0.2500 0.5942(5) -0.2500 0.0307(12) Uani 1 2 d S T P . .
N1 N -0.3045(3) 0.8285(3) 0.15943(16) 0.0316(9) Uani 1 1 d . . . . .
N3 N 0.1723(3) 1.2814(3) 0.15431(16) 0.0337(9) Uani 1 1 d . . . . .
H3 H 0.1582 1.3090 0.1905 0.040 Uiso 1 1 calc R . . . .
N5 N 0.2500 0.8587(5) 0.2500 0.0411(14) Uani 1 2 d S T P . .
C12 C -0.0095(3) 1.0769(4) 0.1537(2) 0.0291(10) Uani 1 1 d . . . . .
C9 C -0.1691(3) 0.9282(4) 0.12679(19) 0.0280(10) Uani 1 1 d . . . . .
C11 C -0.0565(3) 1.0474(4) 0.20521(19) 0.0302(10) Uani 1 1 d . . . . .
H11 H -0.0350 1.0786 0.2497 0.036 Uiso 1 1 calc R . . . .
C10 C -0.1345(3) 0.9731(4) 0.19264(19) 0.0302(10) Uani 1 1 d . . . . .
H10 H -0.1643 0.9527 0.2288 0.036 Uiso 1 1 calc R . . . .
C15 C 0.1260(3) 1.1907(4) 0.13077(19) 0.0291(10) Uani 1 1 d . . . . .
C18 C 0.2176(3) 0.7959(4) -0.3931(2) 0.0324(10) Uani 1 1 d . . . . .
H18A H 0.1815 0.7534 -0.4334 0.039 Uiso 1 1 calc R . . . .
H18B H 0.2715 0.8374 -0.4069 0.039 Uiso 1 1 calc R . . . .
C13 C -0.0420(4) 1.0296(4) 0.0883(2) 0.0326(10) Uani 1 1 d . . . . .
H13 H -0.0097 1.0475 0.0528 0.039 Uiso 1 1 calc R . . . .
C3 C -0.5337(4) 0.6518(4) 0.1327(2) 0.0356(11) Uani 1 1 d . . . . .
H3A H -0.5795 0.6227 0.1572 0.043 Uiso 1 1 calc R . . . .
C19 C 0.2791(3) 0.7320(4) -0.3316(2) 0.0353(11) Uani 1 1 d . . . . .
H19A H 0.3120 0.7735 -0.2901 0.042 Uiso 1 1 calc R . . . .
H19B H 0.3395 0.6971 -0.3434 0.042 Uiso 1 1 calc R . . . .
C14 C -0.1214(4) 0.9566(4) 0.07575(19) 0.0340(11) Uani 1 1 d . . . . .
H14 H -0.1435 0.9255 0.0313 0.041 Uiso 1 1 calc R . . . .
C1 C -0.3866(3) 0.7600(4) 0.1322(2) 0.0325(11) Uani 1 1 d . . . . .
C4 C -0.5505(4) 0.6278(4) 0.0618(2) 0.0343(11) Uani 1 1 d . . . . .
C7 C -0.4016(4) 0.7351(4) 0.0615(2) 0.0324(10) Uani 1 1 d . . . . .
C8 C -0.2570(3) 0.8546(4) 0.11366(19) 0.0300(10) Uani 1 1 d . . . . .
C20 C 0.2010(3) 0.6579(4) -0.3142(2) 0.0316(10) Uani 1 1 d . . . . .
H20A H 0.1375 0.6938 -0.3072 0.038 Uiso 1 1 calc R . . . .
H20B H 0.1725 0.6146 -0.3553 0.038 Uiso 1 1 calc R . . . .
C6 C -0.4824(4) 0.6698(4) 0.0267(2) 0.0329(10) Uani 1 1 d . . . . .
H6 H -0.4912 0.6538 -0.0209 0.039 Uiso 1 1 calc R . . . .
C16 C 0.2419(3) 1.3299(4) 0.12063(19) 0.0309(10) Uani 1 1 d . . . . .
H16A H 0.2169 1.3982 0.1106 0.037 Uiso 1 1 calc R . . . .
H16B H 0.2357 1.2973 0.0754 0.037 Uiso 1 1 calc R . . . .
C21 C 0.1576(3) 0.5311(4) -0.2402(2) 0.0338(11) Uani 1 1 d . . . . .
H21A H 0.1210 0.4984 -0.2853 0.041 Uiso 1 1 calc R . . . .
H21B H 0.1024 0.5743 -0.2292 0.041 Uiso 1 1 calc R . . . .
C5 C -0.6425(4) 0.5588(4) 0.0244(2) 0.0402(12) Uani 1 1 d . . . . .
H5A H -0.6476 0.5055 0.0560 0.060 Uiso 1 1 calc GR . . . .
H5B H -0.6268 0.5318 -0.0172 0.060 Uiso 1 1 calc GR . . . .
H5C H -0.7124 0.5945 0.0100 0.060 Uiso 1 1 calc GR . . . .
C22 C 0.1911(4) 0.4531(4) -0.1834(2) 0.0388(11) Uani 1 1 d . . . . .
H22A H 0.2223 0.3961 -0.2015 0.047 Uiso 1 1 calc R . . . .
H22B H 0.2487 0.4795 -0.1426 0.047 Uiso 1 1 calc R . . . .
C2 C -0.4528(4) 0.7164(4) 0.1677(2) 0.0377(11) Uani 1 1 d . . . . .
H2A H -0.4426 0.7308 0.2158 0.045 Uiso 1 1 calc R . . . .
C23 C 0.0927(4) 0.4205(4) -0.1604(2) 0.0432(13) Uani 1 1 d . . . . .
H23A H 0.0296 0.4087 -0.2026 0.052 Uiso 1 1 calc R . . . .
H23B H 0.1108 0.3579 -0.1348 0.052 Uiso 1 1 calc R . . . .
C17 C 0.1303(4) 0.8617(4) -0.3773(2) 0.0429(12) Uani 1 1 d . . . . .
H17A H 0.1016 0.9073 -0.4162 0.064 Uiso 1 1 calc GR . . . .
H17B H 0.1634 0.8986 -0.3341 0.064 Uiso 1 1 calc GR . . . .
H17C H 0.0699 0.8214 -0.3714 0.064 Uiso 1 1 calc GR . . . .
C24 C 0.0588(5) 0.4938(5) -0.1142(2) 0.0570(16) Uani 1 1 d . . . . .
H24A H 0.0360 0.5547 -0.1402 0.086 Uiso 1 1 calc GR . . . .
H24B H 0.1211 0.5068 -0.0727 0.086 Uiso 1 1 calc GR . . . .
H24C H -0.0029 0.4674 -0.0997 0.086 Uiso 1 1 calc GR . . . .
C28B C 0.3378(7) 0.8895(8) 0.2120(4) 0.0345(16) Uani 0.5 1 d . . . A -1
H28A H 0.4092 0.8993 0.2484 0.041 Uiso 0.5 1 calc R . . A -1
H28B H 0.3472 0.8340 0.1825 0.041 Uiso 0.5 1 calc R . . A -1
C27B C 0.3137(7) 0.9810(8) 0.1660(4) 0.0344(15) Uani 0.5 1 d . . . A -1
H27A H 0.2345 0.9814 0.1395 0.041 Uiso 0.5 1 calc R . . A -1
H27B H 0.3283 1.0392 0.1968 0.041 Uiso 0.5 1 calc R . . A -1
C28A C 0.2811(7) 0.9393(8) 0.2142(4) 0.0345(16) Uani 0.5 1 d . . . A -2
H28C H 0.3201 0.9883 0.2491 0.041 Uiso 0.5 1 calc R . . A -2
H28D H 0.2137 0.9705 0.1837 0.041 Uiso 0.5 1 calc R . . A -2
C27A C 0.3546(7) 0.9102(8) 0.1698(4) 0.0344(15) Uani 0.5 1 d . . . A -2
H27C H 0.3220 0.8521 0.1418 0.041 Uiso 0.5 1 calc R . . A -2
H27D H 0.4271 0.8904 0.2016 0.041 Uiso 0.5 1 calc R . . A -2
C29B C 0.1401(7) 0.8345(8) 0.1812(4) 0.0298(14) Uani 0.5 1 d . . . A -1
H29A H 0.0818 0.8079 0.1997 0.036 Uiso 0.5 1 calc R . . A -1
H29B H 0.1128 0.8974 0.1582 0.036 Uiso 0.5 1 calc R . . A -1
C29A C 0.2222(7) 0.7646(7) 0.2180(4) 0.0298(14) Uani 0.5 1 d . . . A -2
H29C H 0.1981 0.7207 0.2500 0.036 Uiso 0.5 1 calc R . . A -2
H29D H 0.2876 0.7352 0.2085 0.036 Uiso 0.5 1 calc R . . A -2
C26 C 0.3739(7) 0.9887(5) 0.1194(3) 0.068(2) Uani 1 1 d . . . . .
H26C H 0.4490 0.9996 0.1513 0.082 Uiso 0.5 1 calc R . . A -1
H26D H 0.3503 1.0534 0.0982 0.082 Uiso 0.5 1 calc R . . A -1
H26A H 0.3076 1.0301 0.1019 0.082 Uiso 0.5 1 calc R . . A -2
H26B H 0.4368 1.0309 0.1437 0.082 Uiso 0.5 1 calc R . . A -2
C30B C 0.1527(11) 0.7658(11) 0.1256(5) 0.035(2) Uani 0.5 1 d . . . A -1
H30A H 0.2145 0.7885 0.1088 0.042 Uiso 0.5 1 calc R . . A -1
H30B H 0.1721 0.7003 0.1465 0.042 Uiso 0.5 1 calc R . . A -1
C25 C 0.3966(7) 0.9383(7) 0.0629(3) 0.092(3) Uani 1 1 d . . . . .
H25A H 0.4741 0.9183 0.0768 0.138 Uiso 1 1 calc GR . . . .
H25B H 0.3819 0.9816 0.0221 0.138 Uiso 1 1 calc GR . . . .
H25C H 0.3495 0.8804 0.0510 0.138 Uiso 1 1 calc GR . . . .
C31B C 0.0530(8) 0.7572(9) 0.0649(5) 0.0400(17) Uani 0.5 1 d . . . A -1
H31A H 0.0309 0.8232 0.0454 0.048 Uiso 0.5 1 calc R . . A -1
H31B H -0.0078 0.7306 0.0810 0.048 Uiso 0.5 1 calc R . . A -1
C31A C 0.1345(8) 0.6919(9) 0.0996(4) 0.0400(17) Uani 0.5 1 d . . . A -2
H31C H 0.2079 0.6907 0.0918 0.048 Uiso 0.5 1 calc R . . A -2
H31D H 0.1240 0.6292 0.1215 0.048 Uiso 0.5 1 calc R . . A -2
C32B C 0.0699(15) 0.6907(15) 0.0062(7) 0.050(3) Uani 0.5 1 d . . . A -1
H32A H 0.0002 0.6844 -0.0313 0.075 Uiso 0.5 1 calc GR . . A -1
H32B H 0.0945 0.6260 0.0255 0.075 Uiso 0.5 1 calc GR . . A -1
H32C H 0.1257 0.7196 -0.0128 0.075 Uiso 0.5 1 calc GR . . A -1
O5 O 0.2500 0.5424(5) 0.2500 0.107(3) Uani 1 2 d S T P . .
C30A C 0.1300(11) 0.7767(11) 0.1498(5) 0.035(2) Uani 0.5 1 d . . . A -2
H30C H 0.1383 0.8398 0.1277 0.042 Uiso 0.5 1 calc R . . A -2
H30D H 0.0579 0.7767 0.1594 0.042 Uiso 0.5 1 calc R . . A -2
C32A C 0.0459(15) 0.7027(15) 0.0294(7) 0.050(3) Uani 0.5 1 d . . . A -2
H32D H 0.0541 0.6506 -0.0023 0.075 Uiso 0.5 1 calc GR . . A -2
H32E H 0.0537 0.7663 0.0089 0.075 Uiso 0.5 1 calc GR . . A -2
H32F H -0.0270 0.6982 0.0366 0.075 Uiso 0.5 1 calc GR . . A -2

loop_
_atom_site_aniso_label
_atom_site_aniso_U_11
_atom_site_aniso_U_22
_atom_site_aniso_U_33
_atom_site_aniso_U_23
_atom_site_aniso_U_13
_atom_site_aniso_U_12
S2 0.0268(5) 0.0416(7) 0.0262(4) 0.0073(5) 0.0078(4) 0.0004(5)
S1 0.0370(5) 0.0402(7) 0.0249(4) -0.0044(5) 0.0108(4) -0.0064(5)
O1 0.0350(15) 0.041(2) 0.0271(14) -0.0041(14) 0.0116(11) -0.0022(15)
O2 0.0473(18) 0.038(2) 0.0346(15) 0.0097(14) 0.0178(13) 0.0119(16)
O4 0.0337(15) 0.042(2) 0.0300(14) 0.0029(14) 0.0077(11) -0.0076(15)
O3 0.0286(15) 0.069(3) 0.0320(14) 0.0144(16) 0.0092(12) -0.0040(17)
N2 0.0336(18) 0.049(3) 0.0203(15) -0.0029(16) 0.0093(13) -0.0023(19)
N4 0.024(2) 0.039(4) 0.030(2) 0.000 0.0093(18) 0.000
N1 0.0327(18) 0.036(3) 0.0239(16) 0.0020(16) 0.0044(13) 0.0004(17)
N3 0.0329(18) 0.046(3) 0.0263(16) -0.0088(17) 0.0144(14) -0.0069(18)
N5 0.032(3) 0.033(4) 0.059(3) 0.000 0.015(2) 0.000
C12 0.0214(18) 0.037(3) 0.0268(19) -0.0026(19) 0.0045(15) 0.0018(19)
C9 0.0268(19) 0.033(3) 0.0235(18) -0.0026(18) 0.0064(15) 0.0020(19)
C11 0.029(2) 0.040(3) 0.0220(18) -0.0017(18) 0.0069(15) 0.000(2)
C10 0.030(2) 0.038(3) 0.0234(18) -0.0021(18) 0.0091(15) -0.002(2)
C15 0.0251(19) 0.039(3) 0.0225(19) -0.0027(19) 0.0055(15) 0.0008(19)
C18 0.032(2) 0.035(3) 0.031(2) 0.003(2) 0.0104(16) -0.002(2)
C13 0.036(2) 0.037(3) 0.0280(19) -0.0022(19) 0.0146(17) -0.007(2)
C3 0.036(2) 0.037(3) 0.034(2) 0.008(2) 0.0108(17) -0.001(2)
C19 0.027(2) 0.040(3) 0.040(2) 0.004(2) 0.0114(17) -0.008(2)
C14 0.039(2) 0.041(3) 0.0193(17) -0.0011(19) 0.0047(16) -0.001(2)
C1 0.028(2) 0.040(3) 0.0264(19) 0.0004(19) 0.0025(16) 0.006(2)
C4 0.032(2) 0.034(3) 0.032(2) 0.010(2) 0.0027(17) 0.004(2)
C7 0.034(2) 0.034(3) 0.029(2) 0.0036(19) 0.0087(17) 0.005(2)
C8 0.032(2) 0.035(3) 0.0224(18) 0.0013(18) 0.0078(16) 0.004(2)
C20 0.0250(19) 0.039(3) 0.031(2) 0.004(2) 0.0089(16) 0.001(2)
C6 0.035(2) 0.034(3) 0.0257(19) 0.0024(19) 0.0033(16) -0.001(2)
C16 0.028(2) 0.038(3) 0.0256(18) 0.0029(19) 0.0058(15) -0.005(2)
C21 0.026(2) 0.043(3) 0.034(2) 0.002(2) 0.0102(16) -0.001(2)
C5 0.037(2) 0.038(3) 0.042(2) 0.004(2) 0.0044(19) -0.003(2)
C22 0.037(2) 0.040(3) 0.041(2) 0.008(2) 0.0136(19) 0.002(2)
C2 0.039(2) 0.044(3) 0.029(2) 0.002(2) 0.0094(18) 0.002(2)
C23 0.048(3) 0.050(4) 0.037(2) 0.003(2) 0.021(2) -0.002(3)
C17 0.048(3) 0.042(4) 0.042(2) 0.009(2) 0.018(2) 0.000(2)
C24 0.065(3) 0.072(5) 0.042(3) 0.008(3) 0.028(2) 0.004(3)
C28B 0.032(4) 0.042(5) 0.028(3) 0.002(3) 0.007(3) -0.001(3)
C27B 0.036(4) 0.033(4) 0.033(3) -0.001(3) 0.009(3) 0.003(3)
C28A 0.032(4) 0.042(5) 0.028(3) 0.002(3) 0.007(3) -0.001(3)
C27A 0.036(4) 0.033(4) 0.033(3) -0.001(3) 0.009(3) 0.003(3)
C29B 0.025(3) 0.037(4) 0.029(3) -0.005(3) 0.009(2) -0.006(3)
C29A 0.025(3) 0.037(4) 0.029(3) -0.005(3) 0.009(2) -0.006(3)
C26 0.126(6) 0.041(4) 0.046(3) 0.010(3) 0.039(3) 0.006(4)
C30B 0.044(5) 0.041(5) 0.016(6) -0.003(5) 0.003(3) -0.001(4)
C25 0.131(7) 0.105(7) 0.039(3) 0.017(4) 0.025(3) 0.068(6)
C31B 0.037(3) 0.044(5) 0.037(3) -0.007(3) 0.008(3) -0.005(3)
C31A 0.037(3) 0.044(5) 0.037(3) -0.007(3) 0.008(3) -0.005(3)
C32B 0.057(8) 0.048(6) 0.036(8) -0.006(7) 0.001(5) 0.009(5)
O5 0.078(5) 0.029(4) 0.191(8) 0.000 0.002(5) 0.000
C30A 0.044(5) 0.041(5) 0.016(6) -0.003(5) 0.003(3) -0.001(4)
C32A 0.057(8) 0.048(6) 0.036(8) -0.006(7) 0.001(5) 0.009(5)

loop_
_atom_type_symbol
_atom_type_description
_atom_type_scat_dispersion_real
_atom_type_scat_dispersion_imag
_atom_type_scat_source
C C 0.0181 0.0091 'International Tables Vol C Tables 4.2.6.8 and 6.1.1.4'
H H 0.0000 0.0000 'International Tables Vol C Tables 4.2.6.8 and 6.1.1.4'
N N 0.0311 0.0180 'International Tables Vol C Tables 4.2.6.8 and 6.1.1.4'
O O 0.0492 0.0322 'International Tables Vol C Tables 4.2.6.8 and 6.1.1.4'
S S 0.3331 0.5567 'International Tables Vol C Tables 4.2.6.8 and 6.1.1.4'

loop_
_exptl_crystal_face_index_h
_exptl_crystal_face_index_k
_exptl_crystal_face_index_l
_exptl_crystal_face_perp_dist
1 -1 11 0.0212
8 -1 -7 0.0145
-1 1 -12 0.0280
-3 -8 2 0.0009
3 8 -1 0.0009

loop_
_geom_angle_atom_site_label_1
_geom_angle_atom_site_label_2
_geom_angle_atom_site_label_3
_geom_angle
_geom_angle_site_symmetry_1
_geom_angle_site_symmetry_3
O2 S2 O4 110.80(18) . .
O2 S2 C16 107.2(2) . .
O4 S2 C16 105.9(2) . .
O3 S2 O2 114.4(2) . .
O3 S2 O4 113.2(2) . .
O3 S2 C16 104.58(18) . .
C7 S1 C8 88.9(2) . .
C12 N2 H2 116.8 . .
C15 N2 H2 116.8 . .
C15 N2 C12 126.4(4) . .
C20 N4 C20 110.2(5) . 2_554
C21 N4 C20 111.0(2) . 2_554
C21 N4 C20 107.1(2) 2_554 2_554
C21 N4 C20 107.1(2) . .
C21 N4 C20 111.0(2) 2_554 .
C21 N4 C21 110.5(6) . 2_554
C8 N1 C1 111.4(4) . .
C15 N3 H3 119.5 . .
C15 N3 C16 121.0(4) . .
C16 N3 H3 119.5 . .
C28B N5 C29B 101.2(4) . .
C28A N5 C29A 122.4(5) . .
N2 C12 C13 124.8(4) . .
C11 C12 N2 116.5(4) . .
C11 C12 C13 118.7(4) . .
C10 C9 C8 118.7(4) . .
C14 C9 C10 118.9(4) . .
C14 C9 C8 122.3(4) . .
C12 C11 H11 119.5 . .
C10 C11 C12 121.1(4) . .
C10 C11 H11 119.5 . .
C9 C10 H10 120.0 . .
C11 C10 C9 120.0(4) . .
C11 C10 H10 120.0 . .
O1 C15 N2 125.7(5) . .
O1 C15 N3 121.9(4) . .
N2 C15 N3 112.3(4) . .
H18A C18 H18B 107.7 . .
C19 C18 H18A 108.8 . .
C19 C18 H18B 108.8 . .
C19 C18 C17 113.7(4) . .
C17 C18 H18A 108.8 . .
C17 C18 H18B 108.8 . .
C12 C13 H13 120.1 . .
C14 C13 C12 119.8(4) . .
C14 C13 H13 120.1 . .
C4 C3 H3A 119.0 . .
C2 C3 H3A 119.0 . .
C2 C3 C4 121.9(4) . .
C18 C19 H19A 109.5 . .
C18 C19 H19B 109.5 . .
C18 C19 C20 110.6(3) . .
H19A C19 H19B 108.1 . .
C20 C19 H19A 109.5 . .
C20 C19 H19B 109.5 . .
C9 C14 C13 121.4(4) . .
C9 C14 H14 119.3 . .
C13 C14 H14 119.3 . .
N1 C1 C7 114.8(4) . .
C2 C1 N1 126.1(4) . .
C2 C1 C7 119.0(4) . .
C3 C4 C5 120.5(4) . .
C6 C4 C3 118.6(4) . .
C6 C4 C5 120.8(4) . .
C1 C7 S1 109.4(4) . .
C6 C7 S1 129.2(3) . .
C6 C7 C1 121.4(4) . .
N1 C8 S1 115.4(4) . .
N1 C8 C9 123.7(4) . .
C9 C8 S1 120.8(3) . .
N4 C20 C19 116.1(3) . .
N4 C20 H20A 108.3 . .
N4 C20 H20B 108.3 . .
C19 C20 H20A 108.3 . .
C19 C20 H20B 108.3 . .
H20A C20 H20B 107.4 . .
C4 C6 H6 120.2 . .
C7 C6 C4 119.6(4) . .
C7 C6 H6 120.2 . .
S2 C16 H16A 109.2 . .
S2 C16 H16B 109.2 . .
N3 C16 S2 112.2(3) . .
N3 C16 H16A 109.2 . .
N3 C16 H16B 109.2 . .
H16A C16 H16B 107.9 . .
N4 C21 H21A 108.3 . .
N4 C21 H21B 108.3 . .
N4 C21 C22 116.0(3) . .
H21A C21 H21B 107.4 . .
C22 C21 H21A 108.3 . .
C22 C21 H21B 108.3 . .
C4 C5 H5A 109.5 . .
C4 C5 H5B 109.5 . .
C4 C5 H5C 109.5 . .
H5A C5 H5B 109.5 . .
H5A C5 H5C 109.5 . .
H5B C5 H5C 109.5 . .
C21 C22 H22A 109.5 . .
C21 C22 H22B 109.5 . .
H22A C22 H22B 108.1 . .
C23 C22 C21 110.9(4) . .
C23 C22 H22A 109.5 . .
C23 C22 H22B 109.5 . .
C3 C2 C1 119.4(4) . .
C3 C2 H2A 120.3 . .
C1 C2 H2A 120.3 . .
C22 C23 H23A 108.9 . .
C22 C23 H23B 108.9 . .
H23A C23 H23B 107.7 . .
C24 C23 C22 113.5(5) . .
C24 C23 H23A 108.9 . .
C24 C23 H23B 108.9 . .
C18 C17 H17A 109.5 . .
C18 C17 H17B 109.5 . .
C18 C17 H17C 109.5 . .
H17A C17 H17B 109.5 . .
H17A C17 H17C 109.5 . .
H17B C17 H17C 109.5 . .
C23 C24 H24A 109.5 . .
C23 C24 H24B 109.5 . .
C23 C24 H24C 109.5 . .
H24A C24 H24B 109.5 . .
H24A C24 H24C 109.5 . .
H24B C24 H24C 109.5 . .
N5 C28B H28A 107.9 . .
N5 C28B H28B 107.9 . .
H28A C28B H28B 107.2 . .
C27B C28B N5 117.5(8) . .
C27B C28B H28A 107.9 . .
C27B C28B H28B 107.9 . .
C28B C27B H27A 108.6 . .
C28B C27B H27B 108.6 . .
H27A C27B H27B 107.6 . .
C26 C27B C28B 114.7(8) . .
C26 C27B H27A 108.6 . .
C26 C27B H27B 108.6 . .
N5 C28A H28C 108.9 . .
N5 C28A H28D 108.9 . .
N5 C28A C27A 113.4(9) . .
H28C C28A H28D 107.7 . .
C27A C28A H28C 108.9 . .
C27A C28A H28D 108.9 . .
C28A C27A H27C 108.2 . .
C28A C27A H27D 108.2 . .
C28A C27A C26 116.2(8) . .
H27C C27A H27D 107.4 . .
C26 C27A H27C 108.2 . .
C26 C27A H27D 108.2 . .
N5 C29B H29A 107.5 . .
N5 C29B H29B 107.5 . .
H29A C29B H29B 107.0 . .
C30B C29B N5 119.1(8) . .
C30B C29B H29A 107.5 . .
C30B C29B H29B 107.5 . .
N5 C29A H29C 109.9 . .
N5 C29A H29D 109.9 . .
N5 C29A C30A 108.9(9) . .
H29C C29A H29D 108.3 . .
C30A C29A H29C 109.9 . .
C30A C29A H29D 109.9 . .
C27B C26 H26C 101.6 . .
C27B C26 H26D 101.6 . .
C27B C26 C25 141.7(9) . .
C27A C26 H26A 110.4 . .
C27A C26 H26B 110.4 . .
H26C C26 H26D 104.6 . .
H26A C26 H26B 108.6 . .
C25 C26 C27A 106.8(7) . .
C25 C26 H26C 101.6 . .
C25 C26 H26D 101.6 . .
C25 C26 H26A 110.4 . .
C25 C26 H26B 110.4 . .
C29B C30B H30A 108.8 . .
C29B C30B H30B 108.8 . .
H30A C30B H30B 107.7 . .
C31B C30B C29B 113.9(10) . .
C31B C30B H30A 108.8 . .
C31B C30B H30B 108.8 . .
C26 C25 H25A 109.5 . .
C26 C25 H25B 109.5 . .
C26 C25 H25C 109.5 . .
H25A C25 H25B 109.5 . .
H25A C25 H25C 109.5 . .
H25B C25 H25C 109.5 . .
C30B C31B H31A 109.0 . .
C30B C31B H31B 109.0 . .
C30B C31B C32B 113.0(11) . .
H31A C31B H31B 107.8 . .
C32B C31B H31A 109.0 . .
C32B C31B H31B 109.0 . .
H31C C31A H31D 108.0 . .
C30A C31A H31C 109.3 . .
C30A C31A H31D 109.3 . .
C32A C31A H31C 109.3 . .
C32A C31A H31D 109.3 . .
C32A C31A C30A 111.4(10) . .
C31B C32B H32A 109.5 . .
C31B C32B H32B 109.5 . .
C31B C32B H32C 109.5 . .
H32A C32B H32B 109.5 . .
H32A C32B H32C 109.5 . .
H32B C32B H32C 109.5 . .
C29A C30A C31A 109.5(10) . .
C29A C30A H30C 109.8 . .
C29A C30A H30D 109.8 . .
C31A C30A H30C 109.8 . .
C31A C30A H30D 109.8 . .
H30C C30A H30D 108.2 . .
C31A C32A H32D 109.5 . .
C31A C32A H32E 109.5 . .
C31A C32A H32F 109.5 . .
H32D C32A H32E 109.5 . .
H32D C32A H32F 109.5 . .
H32E C32A H32F 109.5 . .

loop_
_geom_bond_atom_site_label_1
_geom_bond_atom_site_label_2
_geom_bond_distance
_geom_bond_site_symmetry_2
S2 O2 1.465(4) .
S2 O4 1.469(3) .
S2 O3 1.437(3) .
S2 C16 1.805(4) .
S1 C7 1.731(5) .
S1 C8 1.770(4) .
O1 C15 1.218(5) .
N2 H2 0.8800 .
N2 C12 1.399(6) .
N2 C15 1.359(6) .
N4 C20 1.524(6) 2_554
N4 C20 1.524(6) .
N4 C21 1.516(6) 2_554
N4 C21 1.516(6) .
N1 C1 1.388(6) .
N1 C8 1.285(6) .
N3 H3 0.8800 .
N3 C15 1.394(7) .
N3 C16 1.424(6) .
N5 C28B 1.579(10) .
N5 C28A 1.432(11) .
N5 C29B 1.678(8) .
N5 C29A 1.435(11) .
C12 C11 1.393(6) .
C12 C13 1.406(6) .
C9 C10 1.400(6) .
C9 C14 1.386(6) .
C9 C8 1.470(7) .
C11 H11 0.9500 .
C11 C10 1.391(7) .
C10 H10 0.9500 .
C18 H18A 0.9900 .
C18 H18B 0.9900 .
C18 C19 1.523(6) .
C18 C17 1.533(7) .
C13 H13 0.9500 .
C13 C14 1.390(7) .
C3 H3A 0.9500 .
C3 C4 1.407(6) .
C3 C2 1.379(7) .
C19 H19A 0.9900 .
C19 H19B 0.9900 .
C19 C20 1.528(6) .
C14 H14 0.9500 .
C1 C7 1.410(6) .
C1 C2 1.386(7) .
C4 C6 1.388(7) .
C4 C5 1.518(7) .
C7 C6 1.384(7) .
C20 H20A 0.9900 .
C20 H20B 0.9900 .
C6 H6 0.9500 .
C16 H16A 0.9900 .
C16 H16B 0.9900 .
C21 H21A 0.9900 .
C21 H21B 0.9900 .
C21 C22 1.525(7) .
C5 H5A 0.9800 .
C5 H5B 0.9800 .
C5 H5C 0.9800 .
C22 H22A 0.9900 .
C22 H22B 0.9900 .
C22 C23 1.519(7) .
C2 H2A 0.9500 .
C23 H23A 0.9900 .
C23 H23B 0.9900 .
C23 C24 1.509(8) .
C17 H17A 0.9800 .
C17 H17B 0.9800 .
C17 H17C 0.9800 .
C24 H24A 0.9800 .
C24 H24B 0.9800 .
C24 H24C 0.9800 .
C28B H28A 0.9900 .
C28B H28B 0.9900 .
C28B C27B 1.530(14) .
C27B H27A 0.9900 .
C27B H27B 0.9900 .
C27B C26 1.371(11) .
C28A H28C 0.9900 .
C28A H28D 0.9900 .
C28A C27A 1.518(13) .
C27A H27C 0.9900 .
C27A H27D 0.9900 .
C27A C26 1.539(11) .
C29B H29A 0.9900 .
C29B H29B 0.9900 .
C29B C30B 1.499(13) .
C29A H29C 0.9900 .
C29A H29D 0.9900 .
C29A C30A 1.522(14) .
C26 H26C 0.9900 .
C26 H26D 0.9900 .
C26 H26A 0.9900 .
C26 H26B 0.9900 .
C26 C25 1.423(9) .
C30B H30A 0.9900 .
C30B H30B 0.9900 .
C30B C31B 1.477(14) .
C25 H25A 0.9800 .
C25 H25B 0.9800 .
C25 H25C 0.9800 .
C31B H31A 0.9900 .
C31B H31B 0.9900 .
C31B C32B 1.550(15) .
C31A H31C 0.9900 .
C31A H31D 0.9900 .
C31A C30A 1.544(15) .
C31A C32A 1.525(17) .
C32B H32A 0.9800 .
C32B H32B 0.9800 .
C32B H32C 0.9800 .
C30A H30C 0.9900 .
C30A H30D 0.9900 .
C32A H32D 0.9800 .
C32A H32E 0.9800 .
C32A H32F 0.9800 .

loop_
_geom_torsion_atom_site_label_1
_geom_torsion_atom_site_label_2
_geom_torsion_atom_site_label_3
_geom_torsion_atom_site_label_4
_geom_torsion
_geom_torsion_site_symmetry_1
S1 C7 C6 C4 -178.7(4) .
O2 S2 C16 N3 54.4(4) .
O4 S2 C16 N3 -63.9(4) .
O3 S2 C16 N3 176.3(4) .
N2 C12 C11 C10 177.6(4) .
N2 C12 C13 C14 -176.2(4) .
N4 C21 C22 C23 159.6(4) .
N1 C1 C7 S1 0.9(5) .
N1 C1 C7 C6 -178.2(4) .
N1 C1 C2 C3 177.7(5) .
N5 C28B C27B C26 -162.2(7) .
N5 C28A C27A C26 169.2(6) .
N5 C29B C30B C31B -174.8(9) .
N5 C29A C30A C31A 154.3(8) .
C12 N2 C15 O1 -11.9(7) .
C12 N2 C15 N3 166.2(4) .
C12 C11 C10 C9 -1.6(7) .
C12 C13 C14 C9 -0.7(7) .
C11 C12 C13 C14 1.5(7) .
C10 C9 C14 C13 -1.2(7) .
C10 C9 C8 S1 177.3(3) .
C10 C9 C8 N1 -0.1(7) .
C15 N2 C12 C11 174.9(4) .
C15 N2 C12 C13 -7.4(7) .
C15 N3 C16 S2 -108.3(4) .
C18 C19 C20 N4 -175.5(4) .
C13 C12 C11 C10 -0.3(7) .
C3 C4 C6 C7 -1.2(7) .
C14 C9 C10 C11 2.4(7) .
C14 C9 C8 S1 -0.9(6) .
C14 C9 C8 N1 -178.3(5) .
C1 N1 C8 S1 0.7(5) .
C1 N1 C8 C9 178.2(4) .
C1 C7 C6 C4 0.2(7) .
C4 C3 C2 C1 0.7(8) .
C7 S1 C8 N1 -0.2(4) .
C7 S1 C8 C9 -177.8(4) .
C7 C1 C2 C3 -1.7(7) .
C8 S1 C7 C1 -0.4(4) .
C8 S1 C7 C6 178.6(5) .
C8 N1 C1 C7 -1.0(6) .
C8 N1 C1 C2 179.5(5) .
C8 C9 C10 C11 -175.9(4) .
C8 C9 C14 C13 177.0(4) .
C20 N4 C20 C19 56.0(3) 2_554
C20 N4 C21 C22 173.4(4) .
C20 N4 C21 C22 -66.3(6) 2_554
C16 N3 C15 O1 -3.7(6) .
C16 N3 C15 N2 178.1(4) .
C21 N4 C20 C19 -62.5(6) 2_554
C21 N4 C20 C19 176.8(4) .
C21 N4 C21 C22 52.4(4) 2_554
C21 C22 C23 C24 -75.2(5) .
C5 C4 C6 C7 177.8(4) .
C2 C3 C4 C6 0.7(7) .
C2 C3 C4 C5 -178.2(5) .
C2 C1 C7 S1 -179.6(4) .
C2 C1 C7 C6 1.3(7) .
C17 C18 C19 C20 65.5(5) .
C28B N5 C28A C27A 18.2(7) .
C28B N5 C29B C30B 52.0(11) .
C28B N5 C29A C30A -87.7(8) .
C28B C27B C26 C27A 8.9(7) .
C28B C27B C26 C25 57.9(14) .
C28A N5 C28B C27B -15.0(7) .
C28A N5 C29B C30B 89.5(10) .
C28A N5 C29A C30A -55.5(9) .
C28A C27A C26 C27B -2.4(8) .
C28A C27A C26 C25 -153.2(7) .
C29B N5 C28B C27B 63.3(9) .
C29B N5 C28A C27A -87.8(7) .
C29B N5 C29A C30A 10.4(6) .
C29B C30B C31B C32B 176.6(12) .
C29A N5 C28B C27B 118.8(8) .
C29A N5 C28A C27A -39.7(9) .
C29A N5 C29B C30B -40.1(9) .
C32A C31A C30A C29A -178.0(11) .
